data_2221486
loop_
_publ_author_name
'Gao, Yun-Long'
'Wang, Jian-Wu'

_publ_section_title
;
 2-[2-Hydroxy-4-(pyrrolidin-1-yl)benzoyl]benzoic acid
;
_journal_coeditor_code RZ2305
_journal_issue 4
_journal_name_full 'Acta Crystallographica Section E'
_journal_page_first o936
_journal_paper_doi 10.1107/S1600536809011349
_journal_volume 65
_journal_year 2009
_chemical_formula_iupac 'C18 H17 N O4'
_chemical_formula_moiety 'C18 H17 N O4'
_chemical_formula_sum 'C18 H17 N O4'
_chemical_formula_weight 311.33
_chemical_name_systematic
;
2-[2-Hydroxy-4-(pyrrolidin-1-yl)benzoyl]benzoic acid
;
_space_group_IT_number 2
_symmetry_cell_setting triclinic
_symmetry_space_group_name_Hall '-P 1'
_symmetry_space_group_name_H-M 'P -1'
_atom_sites_solution_hydrogens geom
_atom_sites_solution_primary direct
_atom_sites_solution_secondary difmap
_audit_creation_method SHELXL-97
_cell_angle_alpha 71.70(3)
_cell_angle_beta 82.05(3)
_cell_angle_gamma 65.17(3)
_cell_formula_units_Z 4
_cell_length_a 10.841(2)
_cell_length_b 11.878(2)
_cell_length_c 13.781(3)
_cell_measurement_reflns_used 4028
_cell_measurement_temperature 113(2)
_cell_measurement_theta_max 27.487
_cell_measurement_theta_min 1.556
_cell_volume 1529.0(7)
_computing_cell_refinement 'CrystalClear (Rigaku, 2005)'
_computing_data_collection 'CrystalClear (Rigaku, 2005)'
_computing_data_reduction 'CrystalClear (Rigaku, 2005)'
_computing_molecular_graphics 'SHELXTL (Sheldrick, 2008)'
_computing_publication_material 'SHELXTL (Sheldrick, 2008)'
_computing_structure_refinement 'SHELXTL (Sheldrick, 2008)'
_computing_structure_solution 'SHELXTL (Sheldrick, 2008)'
_diffrn_ambient_temperature 113(2)
_diffrn_detector_area_resol_mean 7.31
_diffrn_measured_fraction_theta_full 0.993
_diffrn_measured_fraction_theta_max 0.978
_diffrn_measurement_device_type 'Rigaku SATURN CCD area-detector'
_diffrn_measurement_method '\w and \f'
_diffrn_radiation_monochromator confocal
_diffrn_radiation_source 'rotating anode'
_diffrn_radiation_type MoK\a
_diffrn_radiation_wavelength 0.71073
_diffrn_reflns_av_R_equivalents 0.0362
_diffrn_reflns_av_sigmaI/netI 0.0614
_diffrn_reflns_limit_h_max 10
_diffrn_reflns_limit_h_min -14
_diffrn_reflns_limit_k_max 13
_diffrn_reflns_limit_k_min -15
_diffrn_reflns_limit_l_max 16
_diffrn_reflns_limit_l_min -17
_diffrn_reflns_number 13535
_diffrn_reflns_theta_full 25.00
_diffrn_reflns_theta_max 27.52
_diffrn_reflns_theta_min 1.56
_diffrn_standards_decay_% 0
_diffrn_standards_interval_count 0
_diffrn_standards_interval_time 0
_diffrn_standards_number 0
_exptl_absorpt_coefficient_mu 0.096
_exptl_absorpt_correction_T_max 0.9886
_exptl_absorpt_correction_T_min 0.9829
_exptl_absorpt_correction_type multi-scan
_exptl_absorpt_process_details '(Crystalclear; Rigaku, 2005)'
_exptl_crystal_colour colourless
_exptl_crystal_density_diffrn 1.352
_exptl_crystal_density_method 'not measured'
_exptl_crystal_description block
_exptl_crystal_F_000 656
_exptl_crystal_size_max 0.18
_exptl_crystal_size_mid 0.16
_exptl_crystal_size_min 0.12
_refine_diff_density_max 0.326
_refine_diff_density_min -0.253
_refine_ls_extinction_method none
_refine_ls_goodness_of_fit_ref 1.040
_refine_ls_hydrogen_treatment mixed
_refine_ls_matrix_type full
_refine_ls_number_parameters 437
_refine_ls_number_reflns 6888
_refine_ls_number_restraints 10
_refine_ls_restrained_S_all 1.042
_refine_ls_R_factor_all 0.0721
_refine_ls_R_factor_gt 0.0478
_refine_ls_shift/su_max 0.000
_refine_ls_shift/su_mean 0.000
_refine_ls_structure_factor_coef Fsqd
_refine_ls_weighting_details 'calc w=1/[\s^2^(Fo^2^)+(0.0749P)^2^] where P=(Fo^2^+2Fc^2^)/3'
_refine_ls_weighting_scheme calc
_refine_ls_wR_factor_gt 0.1203
_refine_ls_wR_factor_ref 0.1357
_reflns_number_gt 4673
_reflns_number_total 6888
_reflns_threshold_expression I>2\s(I)
_cod_data_source_file rz2305.cif
_cod_data_source_block I
_cod_depositor_comments
;
The following automatic conversions were performed:
'_symmetry_cell_setting' value 'Triclinic' changed to 'triclinic'
according to '/home/saulius/struct/CIF-dictionaries/cif_core.dic'
dictionary named 'cif_core.dic' version 2.4.1 from 2010-06-29.

Automatic conversion script
Id: cif_fix_enum 1527 2010-12-29 10:47:43Z saulius 

The following automatic conversions were performed:

'_symmetry_cell_setting' value 'Triclinic' changed to 'triclinic'
according to /home/saulius/struct/CIF-dictionaries/cif_core.dic
dictionary named 'cif_core.dic' version 2.4.1 from 2010-06-29.

Automatic conversion script
Id: cif_fix_values 1715 2011-07-08 13:25:40Z adriana 
;
_cod_database_code 2221486
_cod_database_fobs_code 2221486

loop_
_symmetry_equiv_pos_as_xyz
'x, y, z'
'-x, -y, -z'

loop_
_atom_site_type_symbol
_atom_site_label
_atom_site_fract_x
_atom_site_fract_y
_atom_site_fract_z
_atom_site_U_iso_or_equiv
_atom_site_adp_type
_atom_site_calc_flag
_atom_site_refinement_flags
_atom_site_occupancy
_atom_site_disorder_assembly
_atom_site_disorder_group
O O1 0.45366(12) 0.59128(10) 1.11419(8) 0.0288(3) Uani d . 1 . .
H H1 0.443(2) 0.6119(18) 1.1774(14) 0.043 Uiso d . 1 . .
O O2 0.40164(12) 0.71748(10) 1.24448(8) 0.0294(3) Uani d . 1 . .
O O3 0.09923(13) 0.84631(12) 1.27107(8) 0.0348(3) Uani d . 1 . .
O O4 0.10829(15) 0.86955(13) 1.42445(9) 0.0429(3) Uani d D 1 . .
H H4 0.053(2) 0.829(2) 1.4387(16) 0.064 Uiso d D 1 . .
O O5 0.67090(12) 0.78113(10) 0.09493(8) 0.0318(3) Uani d . 1 . .
H H5 0.653(2) 0.8114(19) 0.1531(15) 0.048 Uiso d . 1 . .
O O6 0.66160(12) 0.79633(10) 0.27761(8) 0.0308(3) Uani d . 1 . .
O O7 0.93501(12) 0.72631(11) 0.34563(8) 0.0293(3) Uani d D 1 A .
H H7A 0.9825(18) 0.7726(17) 0.3252(14) 0.044 Uiso d D 1 . .
O O8 0.94767(13) 0.74504(12) 0.49982(8) 0.0371(3) Uani d . 1 A .
N N1 0.34912(15) 0.82293(12) 0.76564(9) 0.0292(3) Uani d . 1 . .
N N2 0.90372(15) 0.36958(13) 0.03616(10) 0.0304(3) Uani d D 1 . .
C C1 0.3095(2) 0.94066(17) 0.67866(12) 0.0426(5) Uani d . 1 . .
H H1A 0.3482 1.0003 0.6846 0.051 Uiso calc R 1 . .
H H1B 0.2094 0.9865 0.6733 0.051 Uiso calc R 1 . .
C C2 0.3704(3) 0.88786(19) 0.58723(14) 0.0582(6) Uani d . 1 . .
H H2A 0.3169 0.9446 0.5246 0.070 Uiso calc R 1 . .
H H2B 0.4658 0.8789 0.5746 0.070 Uiso calc R 1 . .
C C3 0.3620(2) 0.75708(18) 0.62026(13) 0.0483(5) Uani d . 1 . .
H H3A 0.4273 0.6993 0.5812 0.058 Uiso calc R 1 . .
H H3B 0.2692 0.7660 0.6107 0.058 Uiso calc R 1 . .
C C4 0.3988(2) 0.70541(15) 0.73310(12) 0.0330(4) Uani d . 1 . .
H H4A 0.3530 0.6478 0.7715 0.040 Uiso calc R 1 . .
H H4B 0.4982 0.6575 0.7425 0.040 Uiso calc R 1 . .
C C5 0.34975(16) 0.82278(15) 0.86414(11) 0.0245(3) Uani d . 1 . .
C C6 0.29963(17) 0.94070(14) 0.89045(11) 0.0265(3) Uani d . 1 . .
H H6 0.2632 1.0209 0.8390 0.032 Uiso calc R 1 . .
C C7 0.30356(16) 0.93921(14) 0.98950(11) 0.0243(3) Uani d . 1 . .
H H7 0.2693 1.0193 1.0053 0.029 Uiso calc R 1 . .
C C8 0.35634(16) 0.82382(14) 1.06903(11) 0.0221(3) Uani d . 1 . .
C C9 0.40463(16) 0.70647(14) 1.04206(11) 0.0228(3) Uani d . 1 . .
C C10 0.40242(16) 0.70541(14) 0.94228(11) 0.0240(3) Uani d . 1 . .
H H10 0.4365 0.6254 0.9263 0.029 Uiso calc R 1 . .
C C11 0.35830(16) 0.82146(14) 1.17426(11) 0.0236(3) Uani d . 1 . .
C C12 0.31291(16) 0.94406(14) 1.20471(11) 0.0240(3) Uani d . 1 . .
C C13 0.37622(17) 1.02936(15) 1.16136(12) 0.0275(4) Uani d . 1 . .
H H13 0.4382 1.0162 1.1060 0.033 Uiso calc R 1 . .
C C14 0.34921(18) 1.13357(15) 1.19853(13) 0.0325(4) Uani d . 1 . .
H H14 0.3918 1.1919 1.1679 0.039 Uiso calc R 1 . .
C C15 0.26080(19) 1.15270(16) 1.27972(13) 0.0349(4) Uani d . 1 . .
H H15 0.2442 1.2230 1.3058 0.042 Uiso calc R 1 . .
C C16 0.19610(18) 1.06921(15) 1.32333(12) 0.0307(4) Uani d . 1 . .
H H16 0.1347 1.0829 1.3789 0.037 Uiso calc R 1 . .
C C17 0.22088(17) 0.96580(15) 1.28596(11) 0.0254(3) Uani d . 1 . .
C C18 0.13923(17) 0.88714(15) 1.32972(11) 0.0264(3) Uani d . 1 . .
C C19 0.9822(5) 0.2294(2) 0.0686(2) 0.0342(8) Uani d PD 0.853(5) A 1
H H19A 0.9480 0.1890 0.1347 0.041 Uiso calc PR 0.853(5) A 1
H H19B 1.0797 0.2085 0.0755 0.041 Uiso calc PR 0.853(5) A 1
C C20 0.9604(2) 0.1837(2) -0.01711(17) 0.0335(6) Uani d PD 0.853(5) A 1
H H20A 0.8789 0.1633 -0.0039 0.040 Uiso calc PR 0.853(5) A 1
H H20B 1.0406 0.1065 -0.0258 0.040 Uiso calc PR 0.853(5) A 1
C C21 0.9410(3) 0.3008(3) -0.1104(2) 0.0376(7) Uani d PD 0.853(5) A 1
H H21A 1.0300 0.2986 -0.1406 0.045 Uiso calc PR 0.853(5) A 1
H H21B 0.8867 0.3016 -0.1630 0.045 Uiso calc PR 0.853(5) A 1
C C19' 0.967(4) 0.2271(10) 0.0567(12) 0.0342(8) Uani d PD 0.147(5) A 2
H H19C 0.9022 0.1871 0.0880 0.041 Uiso calc PR 0.147(5) A 2
H H19D 1.0482 0.1871 0.1009 0.041 Uiso calc PR 0.147(5) A 2
C C20' 1.0060(14) 0.2181(13) -0.0526(10) 0.0335(6) Uani d PD 0.147(5) A 2
H H20C 1.0950 0.2245 -0.0703 0.040 Uiso calc PR 0.147(5) A 2
H H20D 1.0166 0.1323 -0.0556 0.040 Uiso calc PR 0.147(5) A 2
C C21' 0.903(2) 0.3222(14) -0.1313(13) 0.0376(7) Uani d PD 0.147(5) A 2
H H21C 0.8261 0.3005 -0.1377 0.045 Uiso calc PR 0.147(5) A 2
H H21D 0.9437 0.3472 -0.1991 0.045 Uiso calc PR 0.147(5) A 2
C C22 0.8662(2) 0.42004(18) -0.07185(12) 0.0351(4) Uani d D 1 A .
H H22A 0.8965 0.4877 -0.1071 0.042 Uiso d PR 0.853(5) A 1
H H22B 0.7697 0.4524 -0.0797 0.042 Uiso d PR 0.853(5) A 1
H H22C 0.9083 0.4791 -0.1054 0.042 Uiso d PR 0.147(5) A 2
H H22D 0.7696 0.4691 -0.0761 0.042 Uiso d PR 0.147(5) A 2
C C23 0.86444(17) 0.44414(15) 0.10045(11) 0.0257(3) Uani d . 1 A .
C C24 0.90176(18) 0.38879(15) 0.20557(11) 0.0286(4) Uani d . 1 . .
H H24 0.9581 0.2993 0.2301 0.034 Uiso calc R 1 A .
C C25 0.85731(17) 0.46321(14) 0.27076(11) 0.0258(3) Uani d . 1 A .
H H25 0.8821 0.4238 0.3407 0.031 Uiso calc R 1 . .
C C26 0.77521(16) 0.59747(14) 0.23827(11) 0.0235(3) Uani d . 1 . .
C C27 0.74369(16) 0.65237(14) 0.13248(11) 0.0244(3) Uani d . 1 A .
C C28 0.78626(17) 0.57779(15) 0.06598(11) 0.0269(4) Uani d . 1 . .
H H28 0.7625 0.6171 -0.0041 0.032 Uiso calc R 1 A .
C C29 0.72606(16) 0.67720(14) 0.30674(11) 0.0241(3) Uani d . 1 A .
C C30 0.74358(16) 0.61217(14) 0.42053(11) 0.0246(3) Uani d . 1 . .
C C31 0.67243(18) 0.53419(16) 0.46469(12) 0.0323(4) Uani d . 1 A .
H H31 0.6218 0.5196 0.4225 0.039 Uiso calc R 1 . .
C C32 0.67458(18) 0.47761(17) 0.56943(13) 0.0354(4) Uani d . 1 . .
H H32 0.6259 0.4243 0.5985 0.043 Uiso calc R 1 A .
C C33 0.74738(18) 0.49875(16) 0.63124(12) 0.0346(4) Uani d . 1 A .
H H33 0.7481 0.4608 0.7031 0.042 Uiso calc R 1 . .
C C34 0.81990(17) 0.57562(15) 0.58857(11) 0.0296(4) Uani d . 1 . .
H H34 0.8701 0.5898 0.6315 0.036 Uiso calc R 1 A .
C C35 0.81935(17) 0.63226(14) 0.48276(11) 0.0244(3) Uani d . 1 A .
C C36 0.90522(16) 0.70674(14) 0.43999(11) 0.0243(3) Uani d . 1 . .

loop_
_atom_site_aniso_label
_atom_site_aniso_U_11
_atom_site_aniso_U_22
_atom_site_aniso_U_33
_atom_site_aniso_U_12
_atom_site_aniso_U_13
_atom_site_aniso_U_23
O1 0.0362(7) 0.0172(5) 0.0278(6) -0.0074(5) -0.0014(5) -0.0039(4)
O2 0.0368(7) 0.0223(6) 0.0260(5) -0.0121(5) 0.0023(5) -0.0034(4)
O3 0.0379(8) 0.0426(7) 0.0374(6) -0.0250(6) 0.0079(5) -0.0202(5)
O4 0.0558(10) 0.0545(9) 0.0291(6) -0.0343(7) 0.0099(6) -0.0132(6)
O5 0.0383(8) 0.0202(6) 0.0303(6) -0.0079(5) -0.0105(5) 0.0007(4)
O6 0.0342(7) 0.0200(6) 0.0348(6) -0.0087(5) -0.0039(5) -0.0048(5)
O7 0.0327(7) 0.0353(7) 0.0248(5) -0.0196(6) 0.0058(5) -0.0093(5)
O8 0.0495(9) 0.0444(7) 0.0277(6) -0.0267(7) 0.0010(5) -0.0132(5)
N1 0.0357(9) 0.0216(7) 0.0271(7) -0.0082(6) -0.0030(6) -0.0063(5)
N2 0.0358(9) 0.0307(7) 0.0286(7) -0.0152(7) -0.0003(6) -0.0110(6)
C1 0.0649(15) 0.0269(9) 0.0294(8) -0.0128(9) -0.0119(8) -0.0022(7)
C2 0.095(2) 0.0420(11) 0.0305(9) -0.0216(12) -0.0078(10) -0.0060(8)
C3 0.0655(16) 0.0352(10) 0.0351(9) -0.0070(10) -0.0115(9) -0.0118(8)
C4 0.0399(11) 0.0242(8) 0.0322(8) -0.0077(8) -0.0037(7) -0.0101(7)
C5 0.0217(9) 0.0231(8) 0.0283(7) -0.0090(7) 0.0019(6) -0.0075(6)
C6 0.0286(10) 0.0176(7) 0.0288(7) -0.0073(7) -0.0022(6) -0.0026(6)
C7 0.0235(9) 0.0189(7) 0.0296(7) -0.0082(7) 0.0026(6) -0.0074(6)
C8 0.0196(8) 0.0195(7) 0.0272(7) -0.0095(7) 0.0022(6) -0.0052(6)
C9 0.0202(8) 0.0166(7) 0.0283(7) -0.0070(7) 0.0021(6) -0.0035(6)
C10 0.0247(9) 0.0179(7) 0.0287(7) -0.0086(7) 0.0023(6) -0.0066(6)
C11 0.0206(9) 0.0200(7) 0.0287(7) -0.0094(7) 0.0027(6) -0.0044(6)
C12 0.0248(9) 0.0215(7) 0.0260(7) -0.0092(7) -0.0048(6) -0.0054(6)
C13 0.0243(9) 0.0237(8) 0.0329(8) -0.0095(7) -0.0033(6) -0.0051(6)
C14 0.0311(10) 0.0237(8) 0.0435(9) -0.0127(8) -0.0080(8) -0.0049(7)
C15 0.0391(11) 0.0268(9) 0.0429(9) -0.0118(8) -0.0093(8) -0.0135(7)
C16 0.0323(10) 0.0287(9) 0.0306(8) -0.0085(8) -0.0029(7) -0.0117(7)
C17 0.0271(9) 0.0241(8) 0.0248(7) -0.0095(7) -0.0043(6) -0.0058(6)
C18 0.0279(10) 0.0258(8) 0.0241(7) -0.0083(7) 0.0008(6) -0.0092(6)
C19 0.0311(17) 0.0329(10) 0.0428(12) -0.0115(9) -0.0008(11) -0.0178(8)
C20 0.0252(13) 0.0373(12) 0.0430(12) -0.0120(10) 0.0024(9) -0.0196(10)
C21 0.044(2) 0.0553(15) 0.0303(14) -0.0316(14) 0.0065(11) -0.0203(13)
C19' 0.0311(17) 0.0329(10) 0.0428(12) -0.0115(9) -0.0008(11) -0.0178(8)
C20' 0.0252(13) 0.0373(12) 0.0430(12) -0.0120(10) 0.0024(9) -0.0196(10)
C21' 0.044(2) 0.0553(15) 0.0303(14) -0.0316(14) 0.0065(11) -0.0203(13)
C22 0.0419(11) 0.0465(11) 0.0282(8) -0.0277(9) 0.0029(7) -0.0130(7)
C23 0.0269(9) 0.0277(8) 0.0269(7) -0.0165(7) 0.0010(6) -0.0066(6)
C24 0.0295(10) 0.0215(8) 0.0295(8) -0.0074(7) -0.0027(7) -0.0032(6)
C25 0.0276(9) 0.0224(8) 0.0238(7) -0.0095(7) -0.0026(6) -0.0016(6)
C26 0.0238(9) 0.0211(7) 0.0253(7) -0.0111(7) -0.0031(6) -0.0019(6)
C27 0.0237(9) 0.0210(8) 0.0279(7) -0.0120(7) -0.0049(6) 0.0001(6)
C28 0.0298(10) 0.0289(8) 0.0234(7) -0.0156(8) -0.0035(6) -0.0027(6)
C29 0.0216(9) 0.0226(8) 0.0283(7) -0.0115(7) -0.0010(6) -0.0035(6)
C30 0.0243(9) 0.0181(7) 0.0262(7) -0.0052(7) 0.0015(6) -0.0046(6)
C31 0.0313(10) 0.0297(9) 0.0340(8) -0.0141(8) 0.0016(7) -0.0048(7)
C32 0.0302(10) 0.0326(9) 0.0367(9) -0.0140(8) 0.0072(7) -0.0022(7)
C33 0.0329(11) 0.0312(9) 0.0255(8) -0.0073(8) 0.0050(7) 0.0007(6)
C34 0.0279(10) 0.0282(8) 0.0265(7) -0.0061(8) 0.0009(7) -0.0073(6)
C35 0.0245(9) 0.0195(7) 0.0244(7) -0.0053(7) 0.0033(6) -0.0062(6)
C36 0.0238(9) 0.0209(7) 0.0240(7) -0.0046(7) 0.0011(6) -0.0078(6)

loop_
_atom_type_symbol
_atom_type_description
_atom_type_scat_dispersion_real
_atom_type_scat_dispersion_imag
_atom_type_scat_source
C C 0.0033 0.0016 'International Tables Vol C Tables 4.2.6.8 and 6.1.1.4'
H H 0.0000 0.0000 'International Tables Vol C Tables 4.2.6.8 and 6.1.1.4'
N N 0.0061 0.0033 'International Tables Vol C Tables 4.2.6.8 and 6.1.1.4'
O O 0.0106 0.0060 'International Tables Vol C Tables 4.2.6.8 and 6.1.1.4'

loop_
_geom_angle_atom_site_label_1
_geom_angle_atom_site_label_2
_geom_angle_atom_site_label_3
_geom_angle_site_symmetry_1
_geom_angle_site_symmetry_3
_geom_angle
_geom_angle_publ_flag
C9 O1 H1 . . 105.3(12) ?
C18 O4 H4 . . 108.2(14) ?
C27 O5 H5 . . 103.5(12) ?
C36 O7 H7A . . 113.3(12) ?
C5 N1 C4 . . 123.71(13) ?
C5 N1 C1 . . 123.89(13) ?
C4 N1 C1 . . 112.20(12) ?
C23 N2 C22 . . 123.22(14) ?
C23 N2 C19 . . 123.37(16) ?
C22 N2 C19 . . 113.35(16) ?
C23 N2 C19' . . 130.8(7) ?
C22 N2 C19' . . 105.2(8) ?
N1 C1 C2 . . 102.82(14) ?
N1 C1 H1A . . 111.2 ?
C2 C1 H1A . . 111.2 ?
N1 C1 H1B . . 111.2 ?
C2 C1 H1B . . 111.2 ?
H1A C1 H1B . . 109.1 ?
C3 C2 C1 . . 102.90(16) ?
C3 C2 H2A . . 111.2 ?
C1 C2 H2A . . 111.2 ?
C3 C2 H2B . . 111.2 ?
C1 C2 H2B . . 111.2 ?
H2A C2 H2B . . 109.1 ?
C2 C3 C4 . . 103.74(14) ?
C2 C3 H3A . . 111.0 ?
C4 C3 H3A . . 111.0 ?
C2 C3 H3B . . 111.0 ?
C4 C3 H3B . . 111.0 ?
H3A C3 H3B . . 109.0 ?
N1 C4 C3 . . 103.05(13) ?
N1 C4 H4A . . 111.2 ?
C3 C4 H4A . . 111.2 ?
N1 C4 H4B . . 111.2 ?
C3 C4 H4B . . 111.2 ?
H4A C4 H4B . . 109.1 ?
N1 C5 C10 . . 120.69(14) ?
N1 C5 C6 . . 120.76(14) ?
C10 C5 C6 . . 118.54(14) ?
C7 C6 C5 . . 120.17(14) ?
C7 C6 H6 . . 119.9 ?
C5 C6 H6 . . 119.9 ?
C6 C7 C8 . . 122.66(14) ?
C6 C7 H7 . . 118.7 ?
C8 C7 H7 . . 118.7 ?
C7 C8 C9 . . 116.69(13) ?
C7 C8 C11 . . 122.95(14) ?
C9 C8 C11 . . 120.32(13) ?
O1 C9 C10 . . 117.73(13) ?
O1 C9 C8 . . 120.52(13) ?
C10 C9 C8 . . 121.75(14) ?
C9 C10 C5 . . 120.19(14) ?
C9 C10 H10 . . 119.9 ?
C5 C10 H10 . . 119.9 ?
O2 C11 C8 . . 121.94(14) ?
O2 C11 C12 . . 116.45(13) ?
C8 C11 C12 . . 121.58(13) ?
C13 C12 C17 . . 118.87(14) ?
C13 C12 C11 . . 119.66(15) ?
C17 C12 C11 . . 120.91(13) ?
C14 C13 C12 . . 120.46(16) ?
C14 C13 H13 . . 119.8 ?
C12 C13 H13 . . 119.8 ?
C15 C14 C13 . . 120.30(16) ?
C15 C14 H14 . . 119.9 ?
C13 C14 H14 . . 119.9 ?
C14 C15 C16 . . 119.98(15) ?
C14 C15 H15 . . 120.0 ?
C16 C15 H15 . . 120.0 ?
C17 C16 C15 . . 120.23(16) ?
C17 C16 H16 . . 119.9 ?
C15 C16 H16 . . 119.9 ?
C16 C17 C12 . . 120.14(15) ?
C16 C17 C18 . . 117.52(15) ?
C12 C17 C18 . . 122.18(13) ?
O3 C18 O4 . . 123.47(15) ?
O3 C18 C17 . . 118.89(13) ?
O4 C18 C17 . . 117.57(13) ?
N2 C19 C20 . . 103.8(2) ?
N2 C19 H19A . . 111.0 ?
C20 C19 H19A . . 111.0 ?
N2 C19 H19B . . 111.0 ?
C20 C19 H19B . . 111.0 ?
H19A C19 H19B . . 109.0 ?
C19 C20 C21 . . 102.5(2) ?
C19 C20 H20A . . 111.3 ?
C21 C20 H20A . . 111.3 ?
C19 C20 H20B . . 111.3 ?
C21 C20 H20B . . 111.3 ?
H20A C20 H20B . . 109.2 ?
C22 C21 C20 . . 106.09(19) ?
C22 C21 H21A . . 110.5 ?
C20 C21 H21A . . 110.5 ?
C22 C21 H21B . . 110.5 ?
C20 C21 H21B . . 110.5 ?
H21A C21 H21B . . 108.7 ?
N2 C19' C20' . . 99.6(9) ?
N2 C19' H19C . . 111.9 ?
C20' C19' H19C . . 111.9 ?
N2 C19' H19D . . 111.9 ?
C20' C19' H19D . . 111.9 ?
H19C C19' H19D . . 109.6 ?
C21' C20' C19' . . 113.5(14) ?
C21' C20' H20C . . 108.9 ?
C19' C20' H20C . . 108.9 ?
C21' C20' H20D . . 108.9 ?
C19' C20' H20D . . 108.9 ?
H20C C20' H20D . . 107.7 ?
C20' C21' C22 . . 92.4(8) ?
C20' C21' H21C . . 113.2 ?
C22 C21' H21C . . 113.2 ?
C20' C21' H21D . . 113.2 ?
C22 C21' H21D . . 113.2 ?
H21C C21' H21D . . 110.6 ?
N2 C22 C21' . . 117.1(6) ?
N2 C22 C21 . . 102.47(16) ?
N2 C22 H22A . . 111.2 ?
C21' C22 H22A . . 111.1 ?
C21 C22 H22A . . 111.3 ?
N2 C22 H22B . . 111.3 ?
C21' C22 H22B . . 95.7 ?
C21 C22 H22B . . 111.3 ?
H22A C22 H22B . . 109.2 ?
N2 C22 H22C . . 108.0 ?
C21' C22 H22C . . 108.0 ?
C21 C22 H22C . . 106.1 ?
H22B C22 H22C . . 116.6 ?
N2 C22 H22D . . 108.0 ?
C21' C22 H22D . . 108.0 ?
C21 C22 H22D . . 124.1 ?
H22A C22 H22D . . 99.8 ?
H22C C22 H22D . . 107.3 ?
N2 C23 C28 . . 121.15(14) ?
N2 C23 C24 . . 120.63(15) ?
C28 C23 C24 . . 118.22(14) ?
C25 C24 C23 . . 120.37(15) ?
C25 C24 H24 . . 119.8 ?
C23 C24 H24 . . 119.8 ?
C24 C25 C26 . . 122.33(14) ?
C24 C25 H25 . . 118.8 ?
C26 C25 H25 . . 118.8 ?
C25 C26 C27 . . 116.66(14) ?
C25 C26 C29 . . 122.93(13) ?
C27 C26 C29 . . 120.41(14) ?
O5 C27 C28 . . 118.40(13) ?
O5 C27 C26 . . 120.04(14) ?
C28 C27 C26 . . 121.56(14) ?
C27 C28 C23 . . 120.77(13) ?
C27 C28 H28 . . 119.6 ?
C23 C28 H28 . . 119.6 ?
O6 C29 C26 . . 123.17(13) ?
O6 C29 C30 . . 118.04(14) ?
C26 C29 C30 . . 118.60(13) ?
C31 C30 C35 . . 119.40(14) ?
C31 C30 C29 . . 116.62(14) ?
C35 C30 C29 . . 123.87(13) ?
C32 C31 C30 . . 120.88(16) ?
C32 C31 H31 . . 119.6 ?
C30 C31 H31 . . 119.6 ?
C33 C32 C31 . . 119.93(16) ?
C33 C32 H32 . . 120.0 ?
C31 C32 H32 . . 120.0 ?
C32 C33 C34 . . 120.08(15) ?
C32 C33 H33 . . 120.0 ?
C34 C33 H33 . . 120.0 ?
C33 C34 C35 . . 120.42(15) ?
C33 C34 H34 . . 119.8 ?
C35 C34 H34 . . 119.8 ?
C30 C35 C34 . . 119.28(14) ?
C30 C35 C36 . . 122.17(13) ?
C34 C35 C36 . . 118.49(14) ?
O7 C36 O8 . . 123.24(15) ?
O7 C36 C35 . . 118.03(13) ?
O8 C36 C35 . . 118.71(13) ?

loop_
_geom_bond_atom_site_label_1
_geom_bond_atom_site_label_2
_geom_bond_site_symmetry_2
_geom_bond_distance
_geom_bond_publ_flag
O1 C9 . 1.3506(18) ?
O1 H1 . 0.956(18) ?
O2 C11 . 1.2531(18) ?
O3 C18 . 1.2635(18) ?
O4 C18 . 1.2754(18) ?
O4 H4 . 0.879(10) ?
O5 C27 . 1.3535(18) ?
O5 H5 . 0.943(19) ?
O6 C29 . 1.2419(18) ?
O7 C36 . 1.2675(18) ?
O7 H7A . 0.86(2) ?
O8 C36 . 1.2708(18) ?
N1 C5 . 1.3577(19) ?
N1 C4 . 1.461(2) ?
N1 C1 . 1.470(2) ?
N2 C23 . 1.350(2) ?
N2 C22 . 1.464(2) ?
N2 C19 . 1.464(3) ?
N2 C19' . 1.481(10) ?
C1 C2 . 1.528(3) ?
C1 H1A . 0.9900 ?
C1 H1B . 0.9900 ?
C2 C3 . 1.514(3) ?
C2 H2A . 0.9900 ?
C2 H2B . 0.9900 ?
C3 C4 . 1.523(2) ?
C3 H3A . 0.9900 ?
C3 H3B . 0.9900 ?
C4 H4A . 0.9900 ?
C4 H4B . 0.9900 ?
C5 C10 . 1.410(2) ?
C5 C6 . 1.419(2) ?
C6 C7 . 1.366(2) ?
C6 H6 . 0.9500 ?
C7 C8 . 1.407(2) ?
C7 H7 . 0.9500 ?
C8 C9 . 1.419(2) ?
C8 C11 . 1.445(2) ?
C9 C10 . 1.383(2) ?
C10 H10 . 0.9500 ?
C11 C12 . 1.505(2) ?
C12 C13 . 1.395(2) ?
C12 C17 . 1.404(2) ?
C13 C14 . 1.390(2) ?
C13 H13 . 0.9500 ?
C14 C15 . 1.379(3) ?
C14 H14 . 0.9500 ?
C15 C16 . 1.389(2) ?
C15 H15 . 0.9500 ?
C16 C17 . 1.388(2) ?
C16 H16 . 0.9500 ?
C17 C18 . 1.488(2) ?
C19 C20 . 1.528(3) ?
C19 H19A . 0.9900 ?
C19 H19B . 0.9900 ?
C20 C21 . 1.529(3) ?
C20 H20A . 0.9900 ?
C20 H20B . 0.9900 ?
C21 C22 . 1.528(3) ?
C21 H21A . 0.9900 ?
C21 H21B . 0.9900 ?
C19' C20' . 1.532(10) ?
C19' H19C . 0.9900 ?
C19' H19D . 0.9900 ?
C20' C21' . 1.512(9) ?
C20' H20C . 0.9900 ?
C20' H20D . 0.9900 ?
C21' C22 . 1.517(9) ?
C21' H21C . 0.9900 ?
C21' H21D . 0.9900 ?
C22 H22A . 0.9600 ?
C22 H22B . 0.9600 ?
C22 H22C . 0.9600 ?
C22 H22D . 0.9600 ?
C23 C28 . 1.404(2) ?
C23 C24 . 1.427(2) ?
C24 C25 . 1.357(2) ?
C24 H24 . 0.9500 ?
C25 C26 . 1.416(2) ?
C25 H25 . 0.9500 ?
C26 C27 . 1.422(2) ?
C26 C29 . 1.439(2) ?
C27 C28 . 1.374(2) ?
C28 H28 . 0.9500 ?
C29 C30 . 1.513(2) ?
C30 C31 . 1.393(2) ?
C30 C35 . 1.398(2) ?
C31 C32 . 1.387(2) ?
C31 H31 . 0.9500 ?
C32 C33 . 1.378(2) ?
C32 H32 . 0.9500 ?
C33 C34 . 1.391(2) ?
C33 H33 . 0.9500 ?
C34 C35 . 1.401(2) ?
C34 H34 . 0.9500 ?
C35 C36 . 1.486(2) ?

loop_
_geom_hbond_atom_site_label_D
_geom_hbond_atom_site_label_H
_geom_hbond_atom_site_label_A
_geom_hbond_site_symmetry_A
_geom_hbond_distance_DH
_geom_hbond_distance_HA
_geom_hbond_distance_DA
_geom_hbond_angle_DHA
O1 H1 O2 . 0.956(19) 1.66(2) 2.547(2) 151.8(18)
O5 H5 O6 . 0.943(19) 1.68(2) 2.565(2) 154.9(19)
O7 H7A O3 1_654 0.86(2) 1.784(10) 2.6387(17) 169.3(19)
O4 H4 O8 1_456 0.879(10) 1.785(11) 2.6451(19) 166(2)

loop_
_geom_torsion_atom_site_label_1
_geom_torsion_atom_site_label_2
_geom_torsion_atom_site_label_3
_geom_torsion_atom_site_label_4
_geom_torsion_site_symmetry_1
_geom_torsion_site_symmetry_2
_geom_torsion_site_symmetry_3
_geom_torsion_site_symmetry_4
_geom_torsion
_geom_torsion_publ_flag
C5 N1 C1 C2 . . . . 161.65(17) ?
C4 N1 C1 C2 . . . . -13.4(2) ?
N1 C1 C2 C3 . . . . 32.2(2) ?
C1 C2 C3 C4 . . . . -39.5(2) ?
C5 N1 C4 C3 . . . . 174.12(16) ?
C1 N1 C4 C3 . . . . -10.8(2) ?
C2 C3 C4 N1 . . . . 31.0(2) ?
C4 N1 C5 C10 . . . . 1.2(2) ?
C1 N1 C5 C10 . . . . -173.29(16) ?
C4 N1 C5 C6 . . . . -179.87(16) ?
C1 N1 C5 C6 . . . . 5.6(3) ?
N1 C5 C6 C7 . . . . -178.58(15) ?
C10 C5 C6 C7 . . . . 0.3(2) ?
C5 C6 C7 C8 . . . . 0.1(2) ?
C6 C7 C8 C9 . . . . -0.9(2) ?
C6 C7 C8 C11 . . . . -178.70(15) ?
C7 C8 C9 O1 . . . . -178.27(13) ?
C11 C8 C9 O1 . . . . -0.4(2) ?
C7 C8 C9 C10 . . . . 1.2(2) ?
C11 C8 C9 C10 . . . . 179.11(14) ?
O1 C9 C10 C5 . . . . 178.70(14) ?
C8 C9 C10 C5 . . . . -0.8(2) ?
N1 C5 C10 C9 . . . . 178.92(14) ?
C6 C5 C10 C9 . . . . 0.0(2) ?
C7 C8 C11 O2 . . . . 177.58(14) ?
C9 C8 C11 O2 . . . . -0.2(2) ?
C7 C8 C11 C12 . . . . -4.7(2) ?
C9 C8 C11 C12 . . . . 177.58(14) ?
O2 C11 C12 C13 . . . . 120.26(16) ?
C8 C11 C12 C13 . . . . -57.6(2) ?
O2 C11 C12 C17 . . . . -51.0(2) ?
C8 C11 C12 C17 . . . . 131.09(16) ?
C17 C12 C13 C14 . . . . 0.4(2) ?
C11 C12 C13 C14 . . . . -171.03(14) ?
C12 C13 C14 C15 . . . . 0.9(2) ?
C13 C14 C15 C16 . . . . -1.4(3) ?
C14 C15 C16 C17 . . . . 0.5(2) ?
C15 C16 C17 C12 . . . . 0.8(2) ?
C15 C16 C17 C18 . . . . -174.64(15) ?
C13 C12 C17 C16 . . . . -1.3(2) ?
C11 C12 C17 C16 . . . . 170.06(14) ?
C13 C12 C17 C18 . . . . 173.97(14) ?
C11 C12 C17 C18 . . . . -14.7(2) ?
C16 C17 C18 O3 . . . . 141.35(16) ?
C12 C17 C18 O3 . . . . -34.0(2) ?
C16 C17 C18 O4 . . . . -35.6(2) ?
C12 C17 C18 O4 . . . . 149.04(16) ?
C23 N2 C19 C20 . . . . 161.5(2) ?
C22 N2 C19 C20 . . . . -15.6(4) ?
C19' N2 C19 C20 . . . . 22(7) ?
N2 C19 C20 C21 . . . . 30.0(4) ?
C19 C20 C21 C22 . . . . -34.7(3) ?
C23 N2 C19' C20' . . . . -169.3(7) ?
C22 N2 C19' C20' . . . . 21(2) ?
C19 N2 C19' C20' . . . . -124(8) ?
N2 C19' C20' C21' . . . . -37(3) ?
C19' C20' C21' C22 . . . . 33(2) ?
C23 N2 C22 C21' . . . . -172.6(10) ?
C19 N2 C22 C21' . . . . 4.6(10) ?
C19' N2 C22 C21' . . . . -1.7(18) ?
C23 N2 C22 C21 . . . . 177.07(18) ?
C19 N2 C22 C21 . . . . -5.8(3) ?
C19' N2 C22 C21 . . . . -12.1(15) ?
C20' C21' C22 N2 . . . . -18.3(17) ?
C20' C21' C22 C21 . . . . 17(2) ?
C20 C21 C22 N2 . . . . 25.2(2) ?
C20 C21 C22 C21' . . . . -123(3) ?
C22 N2 C23 C28 . . . . -1.5(2) ?
C19 N2 C23 C28 . . . . -178.4(3) ?
C19' N2 C23 C28 . . . . -170(2) ?
C22 N2 C23 C24 . . . . 178.59(15) ?
C19 N2 C23 C24 . . . . 1.7(3) ?
C19' N2 C23 C24 . . . . 10(2) ?
N2 C23 C24 C25 . . . . -177.27(15) ?
C28 C23 C24 C25 . . . . 2.8(2) ?
C23 C24 C25 C26 . . . . -1.1(2) ?
C24 C25 C26 C27 . . . . -1.5(2) ?
C24 C25 C26 C29 . . . . 179.25(15) ?
C25 C26 C27 O5 . . . . -177.00(14) ?
C29 C26 C27 O5 . . . . 2.2(2) ?
C25 C26 C27 C28 . . . . 2.5(2) ?
C29 C26 C27 C28 . . . . -178.22(14) ?
O5 C27 C28 C23 . . . . 178.68(14) ?
C26 C27 C28 C23 . . . . -0.9(2) ?
N2 C23 C28 C27 . . . . 178.27(14) ?
C24 C23 C28 C27 . . . . -1.8(2) ?
C25 C26 C29 O6 . . . . 175.12(15) ?
C27 C26 C29 O6 . . . . -4.1(2) ?
C25 C26 C29 C30 . . . . -10.0(2) ?
C27 C26 C29 C30 . . . . 170.85(14) ?
O6 C29 C30 C31 . . . . 110.01(17) ?
C26 C29 C30 C31 . . . . -65.2(2) ?
O6 C29 C30 C35 . . . . -66.1(2) ?
C26 C29 C30 C35 . . . . 118.69(17) ?
C35 C30 C31 C32 . . . . 0.7(2) ?
C29 C30 C31 C32 . . . . -175.58(15) ?
C30 C31 C32 C33 . . . . 0.3(3) ?
C31 C32 C33 C34 . . . . -0.7(3) ?
C32 C33 C34 C35 . . . . 0.1(3) ?
C31 C30 C35 C34 . . . . -1.3(2) ?
C29 C30 C35 C34 . . . . 174.75(15) ?
C31 C30 C35 C36 . . . . 175.67(15) ?
C29 C30 C35 C36 . . . . -8.3(2) ?
C33 C34 C35 C30 . . . . 0.9(2) ?
C33 C34 C35 C36 . . . . -176.20(15) ?
C30 C35 C36 O7 . . . . -16.5(2) ?
C34 C35 C36 O7 . . . . 160.48(15) ?
C30 C35 C36 O8 . . . . 165.09(15) ?
C34 C35 C36 O8 . . . . -17.9(2) ?
